data_2226220
loop_
_publ_author_name
'Kumar, Raju Suresh'
'Osman, Hasnah'
'Abdul Rahim, Aisyah Saad'
'Hemamalini, Madhukar'
'Fun, Hoong-Kun'

_publ_section_title
;
 19-[(<i>E</i>)-4-Chlorobenzylidene]-16-(4-chlorophenyl)-2-hydroxy-1,11-diazahexacyclo[15.3.1.0^2,10^.0^3,8^.0^10,17^.0^11,15^]henicosa-3(8),4,6-triene-9,18-dione
;
_journal_coeditor_code LH5043
_journal_issue 6
_journal_name_full 'Acta Crystallographica Section E'
_journal_page_first o1444
_journal_page_last o1445
_journal_paper_doi 10.1107/S1600536810018611
_journal_volume 66
_journal_year 2010
_chemical_formula_iupac 'C32 H26 Cl2 N2 O3'
_chemical_formula_moiety 'C32 H26 Cl2 N2 O3'
_chemical_formula_sum 'C32 H26 Cl2 N2 O3'
_chemical_formula_weight 557.45
_chemical_name_systematic
;
19-[(<i>E</i>)-4-Chlorobenzylidene]-16-(4-chlorophenyl)-2-hydroxy-
1,11-diazahexacyclo[15.3.1.0^2,10^.0^3,8^.0^10,17^.0^11,15^]henicosa-
3(8),4,6-triene-9,18-dione
;
_space_group_IT_number 14
_symmetry_cell_setting monoclinic
_symmetry_space_group_name_Hall '-P 2ybc'
_symmetry_space_group_name_H-M 'P 1 21/c 1'
_atom_sites_solution_hydrogens geom
_atom_sites_solution_primary direct
_atom_sites_solution_secondary difmap
_audit_creation_method SHELXL-97
_cell_angle_alpha 90.00
_cell_angle_beta 130.094(6)
_cell_angle_gamma 90.00
_cell_formula_units_Z 4
_cell_length_a 14.603(2)
_cell_length_b 10.5701(14)
_cell_length_c 21.808(2)
_cell_measurement_reflns_used 5137
_cell_measurement_temperature 100.00(10)
_cell_measurement_theta_max 29.59
_cell_measurement_theta_min 2.28
_cell_volume 2575.1(6)
_computing_cell_refinement 'SAINT (Bruker, 2009)'
_computing_data_collection 'APEX2 (Bruker, 2009)'
_computing_data_reduction 'SAINT (Bruker, 2009)'
_computing_molecular_graphics 'SHELXTL (Sheldrick, 2008)'
_computing_publication_material 'SHELXTL (Sheldrick, 2008) and PLATON (Spek, 2009)'
_computing_structure_refinement 'SHELXTL (Sheldrick, 2008)'
_computing_structure_solution 'SHELXTL (Sheldrick, 2008)'
_diffrn_ambient_temperature 100.00(10)
_diffrn_measured_fraction_theta_full 0.989
_diffrn_measured_fraction_theta_max 0.989
_diffrn_measurement_device_type
;
Bruker APEXII DUO CCD area-detector diffractometer
;
_diffrn_measurement_method '\f and \w scans'
_diffrn_radiation_monochromator graphite
_diffrn_radiation_source 'fine-focus sealed tube'
_diffrn_radiation_type MoK\a
_diffrn_radiation_wavelength 0.71073
_diffrn_reflns_av_R_equivalents 0.0454
_diffrn_reflns_av_sigmaI/netI 0.0502
_diffrn_reflns_limit_h_max 20
_diffrn_reflns_limit_h_min -19
_diffrn_reflns_limit_k_max 14
_diffrn_reflns_limit_k_min -14
_diffrn_reflns_limit_l_max 30
_diffrn_reflns_limit_l_min -30
_diffrn_reflns_number 27859
_diffrn_reflns_theta_full 30.30
_diffrn_reflns_theta_max 30.30
_diffrn_reflns_theta_min 1.82
_diffrn_standards_number 0
_exptl_absorpt_coefficient_mu 0.292
_exptl_absorpt_correction_T_max 0.9689
_exptl_absorpt_correction_T_min 0.9061
_exptl_absorpt_correction_type multi-scan
_exptl_absorpt_process_details '(SADABS; Bruker, 2009)'
_exptl_crystal_colour yellow
_exptl_crystal_density_diffrn 1.438
_exptl_crystal_density_method 'not measured'
_exptl_crystal_description block
_exptl_crystal_F_000 1160
_exptl_crystal_size_max 0.34
_exptl_crystal_size_mid 0.19
_exptl_crystal_size_min 0.11
_refine_diff_density_max 0.616
_refine_diff_density_min -0.578
_refine_ls_extinction_method none
_refine_ls_goodness_of_fit_ref 1.059
_refine_ls_hydrogen_treatment mixed
_refine_ls_matrix_type full
_refine_ls_number_parameters 356
_refine_ls_number_reflns 7631
_refine_ls_number_restraints 0
_refine_ls_restrained_S_all 1.059
_refine_ls_R_factor_all 0.0869
_refine_ls_R_factor_gt 0.0572
_refine_ls_shift/su_max_lt 0.001
_refine_ls_shift/su_mean <0.001
_refine_ls_structure_factor_coef Fsqd
_refine_ls_weighting_details 'calc w=1/[\s^2^(Fo^2^)+(0.1017P)^2^+1.0123P] where P=(Fo^2^+2Fc^2^)/3'
_refine_ls_weighting_scheme calc
_refine_ls_wR_factor_gt 0.1569
_refine_ls_wR_factor_ref 0.1860
_reflns_number_gt 5380
_reflns_number_total 7631
_reflns_threshold_expression I>2\s(I)
_cod_data_source_file lh5043.cif
_cod_data_source_block I
_cod_depositor_comments
;
The following automatic conversions were performed:
'_symmetry_cell_setting' value 'Monoclinic' changed to 'monoclinic'
according to '/home/saulius/struct/CIF-dictionaries/cif_core.dic'
dictionary named 'cif_core.dic' version 2.4.1 from 2010-06-29.

Automatic conversion script
Id: cif_fix_enum 1527 2010-12-29 10:47:43Z saulius 
;
_cod_original_cell_volume 2575.1(5)
_cod_original_sg_symbol_H-M 'P 21/c'
_cod_database_code 2226220
_cod_database_fobs_code 2226220

loop_
_symmetry_equiv_pos_as_xyz
'x, y, z'
'-x, y+1/2, -z+1/2'
'-x, -y, -z'
'x, -y-1/2, z-1/2'

loop_
_atom_site_type_symbol
_atom_site_label
_atom_site_fract_x
_atom_site_fract_y
_atom_site_fract_z
_atom_site_U_iso_or_equiv
_atom_site_adp_type
_atom_site_calc_flag
_atom_site_refinement_flags
_atom_site_occupancy
_atom_site_disorder_assembly
_atom_site_disorder_group
Cl Cl1 0.72105(6) 0.37813(6) 0.23348(4) 0.03884(18) Uani d . 1 . .
Cl Cl2 0.28180(6) 1.55604(6) 0.30038(4) 0.03719(17) Uani d . 1 . .
O O1 0.70242(16) 1.14499(14) 0.37668(9) 0.0270(3) Uani d . 1 . .
O O2 0.75301(15) 0.85624(15) 0.61320(9) 0.0248(3) Uani d . 1 . .
O O3 0.97349(14) 1.06477(14) 0.56290(9) 0.0265(3) Uani d . 1 . .
N N1 0.62861(16) 0.87558(16) 0.47338(10) 0.0205(3) Uani d . 1 . .
N N2 0.83265(17) 1.08411(16) 0.62301(10) 0.0230(4) Uani d . 1 . .
C C1 0.8080(2) 0.7298(2) 0.31990(13) 0.0278(5) Uani d . 1 . .
H H1A 0.8706 0.7859 0.3399 0.033 Uiso calc R 1 . .
C C2 0.8108(2) 0.6108(2) 0.29435(14) 0.0315(5) Uani d . 1 . .
H H2A 0.8744 0.5876 0.2966 0.038 Uiso calc R 1 . .
C C3 0.7182(2) 0.5272(2) 0.26543(13) 0.0273(5) Uani d . 1 . .
C C4 0.6213(2) 0.5618(2) 0.25928(13) 0.0268(5) Uani d . 1 . .
H H4A 0.5591 0.5050 0.2393 0.032 Uiso calc R 1 . .
C C5 0.6175(2) 0.6819(2) 0.28318(12) 0.0245(4) Uani d . 1 . .
H H5A 0.5511 0.7065 0.2774 0.029 Uiso calc R 1 . .
C C6 0.7127(2) 0.76651(19) 0.31604(12) 0.0225(4) Uani d . 1 . .
C C7 0.71498(19) 0.89214(19) 0.34519(11) 0.0221(4) Uani d . 1 . .
H H7A 0.7511 0.9561 0.3380 0.026 Uiso calc R 1 . .
C C8 0.67102(18) 0.92557(18) 0.38095(11) 0.0201(4) Uani d . 1 . .
C C9 0.69127(19) 1.05940(18) 0.40864(11) 0.0210(4) Uani d . 1 . .
C C10 0.69859(19) 1.08168(18) 0.48066(11) 0.0193(4) Uani d . 1 . .
C C11 0.59325(19) 1.00825(19) 0.46492(12) 0.0214(4) Uani d . 1 . .
H H11A 0.5842 1.0307 0.5039 0.026 Uiso calc R 1 . .
H H11B 0.5187 1.0251 0.4115 0.026 Uiso calc R 1 . .
C C12 0.61408(19) 0.83699(19) 0.40280(11) 0.0214(4) Uani d . 1 . .
H H12A 0.5292 0.8306 0.3573 0.026 Uiso calc R 1 . .
H H12B 0.6486 0.7534 0.4126 0.026 Uiso calc R 1 . .
C C13 0.80569(19) 1.01008(18) 0.55666(11) 0.0198(4) Uani d . 1 . .
C C14 0.75404(19) 0.87571(19) 0.55007(11) 0.0207(4) Uani d . 1 . .
C C15 0.8366(2) 0.78312(19) 0.55386(12) 0.0222(4) Uani d . 1 . .
C C16 0.8318(2) 0.6517(2) 0.55102(13) 0.0269(5) Uani d . 1 . .
H H16A 0.7728 0.6085 0.5472 0.032 Uiso calc R 1 . .
C C17 0.9170(2) 0.5864(2) 0.55402(14) 0.0317(5) Uani d . 1 . .
H H17A 0.9146 0.4985 0.5519 0.038 Uiso calc R 1 . .
C C18 1.0055(2) 0.6494(2) 0.56008(15) 0.0321(5) Uani d . 1 . .
H H18A 1.0621 0.6034 0.5625 0.039 Uiso calc R 1 . .
C C19 1.0108(2) 0.7800(2) 0.56257(13) 0.0275(5) Uani d . 1 . .
H H19A 1.0698 0.8228 0.5663 0.033 Uiso calc R 1 . .
C C20 0.92553(19) 0.84543(19) 0.55940(11) 0.0216(4) Uani d . 1 . .
C C21 0.91251(19) 0.98351(19) 0.56015(11) 0.0209(4) Uani d . 1 . .
C C22 0.9558(2) 1.0914(2) 0.70050(12) 0.0278(5) Uani d . 1 . .
H H22A 1.0140 1.0753 0.6936 0.033 Uiso calc R 1 . .
H H22B 0.9675 1.0305 0.7383 0.033 Uiso calc R 1 . .
C C23 0.9671(2) 1.2266(2) 0.72949(13) 0.0307(5) Uani d . 1 . .
H H23A 1.0495 1.2555 0.7637 0.037 Uiso calc R 1 . .
H H23B 0.9376 1.2333 0.7584 0.037 Uiso calc R 1 . .
C C24 0.8886(2) 1.3011(2) 0.65101(13) 0.0286(5) Uani d . 1 . .
H H24A 0.8644 1.3815 0.6580 0.034 Uiso calc R 1 . .
H H24B 0.9298 1.3161 0.6303 0.034 Uiso calc R 1 . .
C C25 0.7816(2) 1.21395(19) 0.59597(12) 0.0237(4) Uani d . 1 . .
H H25A 0.7231 1.2278 0.6036 0.028 Uiso calc R 1 . .
C C26 0.7192(2) 1.22071(18) 0.50652(12) 0.0210(4) Uani d . 1 . .
H H26A 0.7777 1.2545 0.5025 0.025 Uiso calc R 1 . .
C C27 0.6102(2) 1.30567(18) 0.45664(12) 0.0221(4) Uani d . 1 . .
C C28 0.5997(2) 1.39566(19) 0.40587(13) 0.0251(4) Uani d . 1 . .
H H28A 0.6608 1.4037 0.4036 0.030 Uiso calc R 1 . .
C C29 0.4999(2) 1.4740(2) 0.35843(13) 0.0281(5) Uani d . 1 . .
H H29A 0.4949 1.5344 0.3254 0.034 Uiso calc R 1 . .
C C30 0.4084(2) 1.46082(19) 0.36103(14) 0.0277(5) Uani d . 1 . .
C C31 0.4160(2) 1.3725(2) 0.41077(16) 0.0322(5) Uani d . 1 . .
H H31A 0.3542 1.3645 0.4124 0.039 Uiso calc R 1 . .
C C32 0.5155(2) 1.2962(2) 0.45792(15) 0.0313(5) Uani d . 1 . .
H H32A 0.5202 1.2371 0.4914 0.038 Uiso calc R 1 . .
H H1O2 0.782(4) 0.925(4) 0.640(3) 0.077(13) Uiso d . 1 . .

loop_
_atom_site_aniso_label
_atom_site_aniso_U_11
_atom_site_aniso_U_22
_atom_site_aniso_U_33
_atom_site_aniso_U_12
_atom_site_aniso_U_13
_atom_site_aniso_U_23
Cl1 0.0295(3) 0.0352(3) 0.0469(3) -0.0032(3) 0.0224(3) -0.0176(2)
Cl2 0.0401(4) 0.0299(3) 0.0441(3) 0.0115(3) 0.0283(3) 0.0032(2)
O1 0.0343(9) 0.0231(7) 0.0303(7) 0.0004(7) 0.0238(7) 0.0030(6)
O2 0.0299(8) 0.0265(7) 0.0239(7) -0.0057(7) 0.0199(7) -0.0006(6)
O3 0.0230(8) 0.0262(7) 0.0299(7) -0.0067(6) 0.0169(7) -0.0007(6)
N1 0.0182(8) 0.0210(7) 0.0211(7) -0.0033(7) 0.0121(7) -0.0020(6)
N2 0.0238(9) 0.0227(8) 0.0191(7) -0.0050(7) 0.0123(7) -0.0038(6)
C1 0.0239(11) 0.0296(10) 0.0326(10) -0.0059(9) 0.0195(10) -0.0061(8)
C2 0.0252(11) 0.0354(12) 0.0370(12) -0.0043(10) 0.0215(11) -0.0087(9)
C3 0.0251(11) 0.0282(10) 0.0271(10) -0.0037(9) 0.0161(10) -0.0078(8)
C4 0.0225(11) 0.0310(10) 0.0256(10) -0.0063(9) 0.0148(9) -0.0084(8)
C5 0.0213(10) 0.0292(10) 0.0241(9) -0.0007(9) 0.0151(9) -0.0035(8)
C6 0.0213(10) 0.0252(9) 0.0198(8) -0.0007(8) 0.0127(8) -0.0003(7)
C7 0.0201(10) 0.0222(9) 0.0203(8) -0.0019(8) 0.0114(8) -0.0008(7)
C8 0.0171(9) 0.0207(8) 0.0173(8) -0.0009(8) 0.0087(8) 0.0004(7)
C9 0.0185(10) 0.0213(9) 0.0191(8) 0.0003(8) 0.0103(8) -0.0001(7)
C10 0.0198(9) 0.0174(8) 0.0206(8) -0.0017(8) 0.0129(8) -0.0014(6)
C11 0.0190(10) 0.0217(9) 0.0215(9) -0.0021(8) 0.0121(8) -0.0017(7)
C12 0.0189(10) 0.0230(9) 0.0197(8) -0.0031(8) 0.0112(8) -0.0027(7)
C13 0.0205(10) 0.0180(8) 0.0192(8) -0.0046(8) 0.0120(8) -0.0017(6)
C14 0.0205(10) 0.0216(9) 0.0206(8) -0.0049(8) 0.0135(8) -0.0006(7)
C15 0.0227(10) 0.0212(9) 0.0217(9) -0.0027(8) 0.0138(9) 0.0004(7)
C16 0.0312(12) 0.0218(9) 0.0302(10) -0.0025(9) 0.0209(10) 0.0019(8)
C17 0.0373(13) 0.0221(10) 0.0355(11) 0.0032(10) 0.0233(11) 0.0025(8)
C18 0.0318(13) 0.0285(10) 0.0381(12) 0.0081(10) 0.0235(11) 0.0044(9)
C19 0.0240(11) 0.0299(10) 0.0302(10) 0.0031(9) 0.0182(10) 0.0047(8)
C20 0.0195(10) 0.0232(9) 0.0196(8) -0.0006(8) 0.0114(8) 0.0020(7)
C21 0.0175(9) 0.0218(9) 0.0181(8) -0.0003(8) 0.0090(8) 0.0021(7)
C22 0.0248(11) 0.0275(10) 0.0207(9) -0.0058(9) 0.0099(9) -0.0042(8)
C23 0.0307(12) 0.0320(11) 0.0245(10) -0.0110(10) 0.0155(10) -0.0087(8)
C24 0.0311(12) 0.0236(9) 0.0283(10) -0.0085(9) 0.0179(10) -0.0088(8)
C25 0.0271(11) 0.0212(9) 0.0257(9) -0.0036(8) 0.0184(9) -0.0041(7)
C26 0.0229(10) 0.0185(8) 0.0241(9) -0.0028(8) 0.0162(9) -0.0024(7)
C27 0.0249(10) 0.0178(8) 0.0251(9) -0.0029(8) 0.0168(9) -0.0032(7)
C28 0.0296(11) 0.0211(9) 0.0316(10) -0.0019(9) 0.0228(10) -0.0014(7)
C29 0.0328(12) 0.0220(9) 0.0300(10) 0.0007(9) 0.0205(10) 0.0023(8)
C30 0.0308(12) 0.0189(9) 0.0344(11) 0.0028(9) 0.0214(10) -0.0028(8)
C31 0.0331(13) 0.0267(10) 0.0492(14) 0.0007(10) 0.0322(12) 0.0015(9)
C32 0.0400(14) 0.0227(10) 0.0456(13) 0.0027(10) 0.0341(12) 0.0068(9)

loop_
_atom_type_symbol
_atom_type_description
_atom_type_scat_dispersion_real
_atom_type_scat_dispersion_imag
_atom_type_scat_source
C C 0.0033 0.0016 'International Tables Vol C Tables 4.2.6.8 and 6.1.1.4'
H H 0.0000 0.0000 'International Tables Vol C Tables 4.2.6.8 and 6.1.1.4'
Cl Cl 0.1484 0.1585 'International Tables Vol C Tables 4.2.6.8 and 6.1.1.4'
N N 0.0061 0.0033 'International Tables Vol C Tables 4.2.6.8 and 6.1.1.4'
O O 0.0106 0.0060 'International Tables Vol C Tables 4.2.6.8 and 6.1.1.4'

loop_
_geom_angle_atom_site_label_1
_geom_angle_atom_site_label_2
_geom_angle_atom_site_label_3
_geom_angle_site_symmetry_1
_geom_angle_site_symmetry_3
_geom_angle
_geom_angle_publ_flag
C14 O2 H1O2 . . 103(3) ?
C11 N1 C12 . . 109.42(15) ?
C11 N1 C14 . . 102.71(15) ?
C12 N1 C14 . . 114.90(17) ?
C13 N2 C22 . . 120.99(18) ?
C13 N2 C25 . . 110.79(15) ?
C22 N2 C25 . . 109.58(16) ?
C2 C1 C6 . . 121.0(2) ?
C2 C1 H1A . . 119.5 ?
C6 C1 H1A . . 119.5 ?
C3 C2 C1 . . 119.3(2) ?
C3 C2 H2A . . 120.4 ?
C1 C2 H2A . . 120.4 ?
C2 C3 C4 . . 121.0(2) ?
C2 C3 Cl1 . . 119.65(18) ?
C4 C3 Cl1 . . 119.31(18) ?
C3 C4 C5 . . 119.4(2) ?
C3 C4 H4A . . 120.3 ?
C5 C4 H4A . . 120.3 ?
C4 C5 C6 . . 120.7(2) ?
C4 C5 H5A . . 119.7 ?
C6 C5 H5A . . 119.7 ?
C1 C6 C5 . . 118.44(19) ?
C1 C6 C7 . . 119.0(2) ?
C5 C6 C7 . . 122.6(2) ?
C8 C7 C6 . . 127.4(2) ?
C8 C7 H7A . . 116.3 ?
C6 C7 H7A . . 116.3 ?
C7 C8 C9 . . 116.25(19) ?
C7 C8 C12 . . 125.83(18) ?
C9 C8 C12 . . 117.63(18) ?
O1 C9 C8 . . 122.60(18) ?
O1 C9 C10 . . 122.02(18) ?
C8 C9 C10 . . 115.37(17) ?
C9 C10 C26 . . 113.24(16) ?
C9 C10 C11 . . 107.07(16) ?
C26 C10 C11 . . 119.53(17) ?
C9 C10 C13 . . 112.20(17) ?
C26 C10 C13 . . 104.45(15) ?
C11 C10 C13 . . 99.52(15) ?
N1 C11 C10 . . 103.43(16) ?
N1 C11 H11A . . 111.1 ?
C10 C11 H11A . . 111.1 ?
N1 C11 H11B . . 111.1 ?
C10 C11 H11B . . 111.1 ?
H11A C11 H11B . . 109.0 ?
N1 C12 C8 . . 114.75(16) ?
N1 C12 H12A . . 108.6 ?
C8 C12 H12A . . 108.6 ?
N1 C12 H12B . . 108.6 ?
C8 C12 H12B . . 108.6 ?
H12A C12 H12B . . 107.6 ?
N2 C13 C21 . . 115.59(17) ?
N2 C13 C10 . . 103.85(16) ?
C21 C13 C10 . . 115.64(16) ?
N2 C13 C14 . . 112.50(15) ?
C21 C13 C14 . . 104.56(16) ?
C10 C13 C14 . . 104.36(16) ?
O2 C14 N1 . . 108.68(17) ?
O2 C14 C15 . . 111.33(16) ?
N1 C14 C15 . . 114.98(16) ?
O2 C14 C13 . . 110.56(15) ?
N1 C14 C13 . . 105.97(15) ?
C15 C14 C13 . . 105.12(17) ?
C20 C15 C16 . . 119.7(2) ?
C20 C15 C14 . . 111.42(17) ?
C16 C15 C14 . . 128.9(2) ?
C17 C16 C15 . . 118.5(2) ?
C17 C16 H16A . . 120.8 ?
C15 C16 H16A . . 120.8 ?
C18 C17 C16 . . 121.3(2) ?
C18 C17 H17A . . 119.3 ?
C16 C17 H17A . . 119.3 ?
C17 C18 C19 . . 120.7(2) ?
C17 C18 H18A . . 119.7 ?
C19 C18 H18A . . 119.7 ?
C18 C19 C20 . . 118.1(2) ?
C18 C19 H19A . . 121.0 ?
C20 C19 H19A . . 121.0 ?
C19 C20 C15 . . 121.8(2) ?
C19 C20 C21 . . 127.7(2) ?
C15 C20 C21 . . 110.51(19) ?
O3 C21 C20 . . 127.4(2) ?
O3 C21 C13 . . 124.27(19) ?
C20 C21 C13 . . 108.33(17) ?
N2 C22 C23 . . 104.47(19) ?
N2 C22 H22A . . 110.9 ?
C23 C22 H22A . . 110.9 ?
N2 C22 H22B . . 110.9 ?
C23 C22 H22B . . 110.9 ?
H22A C22 H22B . . 108.9 ?
C22 C23 C24 . . 102.44(16) ?
C22 C23 H23A . . 111.3 ?
C24 C23 H23A . . 111.3 ?
C22 C23 H23B . . 111.3 ?
C24 C23 H23B . . 111.3 ?
H23A C23 H23B . . 109.2 ?
C25 C24 C23 . . 102.73(17) ?
C25 C24 H24A . . 111.2 ?
C23 C24 H24A . . 111.2 ?
C25 C24 H24B . . 111.2 ?
C23 C24 H24B . . 111.2 ?
H24A C24 H24B . . 109.1 ?
N2 C25 C24 . . 104.33(18) ?
N2 C25 C26 . . 106.39(15) ?
C24 C25 C26 . . 116.25(18) ?
N2 C25 H25A . . 109.9 ?
C24 C25 H25A . . 109.9 ?
C26 C25 H25A . . 109.9 ?
C27 C26 C10 . . 115.95(17) ?
C27 C26 C25 . . 115.44(17) ?
C10 C26 C25 . . 103.79(15) ?
C27 C26 H26A . . 107.0 ?
C10 C26 H26A . . 107.0 ?
C25 C26 H26A . . 107.0 ?
C28 C27 C32 . . 117.3(2) ?
C28 C27 C26 . . 120.2(2) ?
C32 C27 C26 . . 122.47(18) ?
C27 C28 C29 . . 121.6(2) ?
C27 C28 H28A . . 119.2 ?
C29 C28 H28A . . 119.2 ?
C30 C29 C28 . . 119.2(2) ?
C30 C29 H29A . . 120.4 ?
C28 C29 H29A . . 120.4 ?
C29 C30 C31 . . 120.7(2) ?
C29 C30 Cl2 . . 119.54(17) ?
C31 C30 Cl2 . . 119.76(19) ?
C32 C31 C30 . . 119.6(2) ?
C32 C31 H31A . . 120.2 ?
C30 C31 H31A . . 120.2 ?
C31 C32 C27 . . 121.5(2) ?
C31 C32 H32A . . 119.2 ?
C27 C32 H32A . . 119.2 ?

loop_
_geom_bond_atom_site_label_1
_geom_bond_atom_site_label_2
_geom_bond_site_symmetry_2
_geom_bond_distance
_geom_bond_publ_flag
Cl1 C3 . 1.734(2) ?
Cl2 C30 . 1.741(2) ?
O1 C9 . 1.215(2) ?
O2 C14 . 1.402(2) ?
O2 H1O2 . 0.86(4) ?
O3 C21 . 1.211(3) ?
N1 C11 . 1.464(3) ?
N1 C12 . 1.470(3) ?
N1 C14 . 1.485(3) ?
N2 C13 . 1.459(2) ?
N2 C22 . 1.477(3) ?
N2 C25 . 1.490(3) ?
C1 C2 . 1.387(3) ?
C1 C6 . 1.393(3) ?
C1 H1A . 0.9300 ?
C2 C3 . 1.382(3) ?
C2 H2A . 0.9300 ?
C3 C4 . 1.382(3) ?
C4 C5 . 1.386(3) ?
C4 H4A . 0.9300 ?
C5 C6 . 1.401(3) ?
C5 H5A . 0.9300 ?
C6 C7 . 1.464(3) ?
C7 C8 . 1.338(3) ?
C7 H7A . 0.9300 ?
C8 C9 . 1.491(3) ?
C8 C12 . 1.518(3) ?
C9 C10 . 1.522(3) ?
C10 C26 . 1.533(3) ?
C10 C11 . 1.551(3) ?
C10 C13 . 1.558(3) ?
C11 H11A . 0.9700 ?
C11 H11B . 0.9700 ?
C12 H12A . 0.9700 ?
C12 H12B . 0.9700 ?
C13 C21 . 1.538(3) ?
C13 C14 . 1.571(3) ?
C14 C15 . 1.514(3) ?
C15 C20 . 1.390(3) ?
C15 C16 . 1.391(3) ?
C16 C17 . 1.387(4) ?
C16 H16A . 0.9300 ?
C17 C18 . 1.382(4) ?
C17 H17A . 0.9300 ?
C18 C19 . 1.382(3) ?
C18 H18A . 0.9300 ?
C19 C20 . 1.386(3) ?
C19 H19A . 0.9300 ?
C20 C21 . 1.473(3) ?
C22 C23 . 1.528(3) ?
C22 H22A . 0.9700 ?
C22 H22B . 0.9700 ?
C23 C24 . 1.529(3) ?
C23 H23A . 0.9700 ?
C23 H23B . 0.9700 ?
C24 C25 . 1.521(3) ?
C24 H24A . 0.9700 ?
C24 H24B . 0.9700 ?
C25 C26 . 1.533(3) ?
C25 H25A . 0.9800 ?
C26 C27 . 1.515(3) ?
C26 H26A . 0.9800 ?
C27 C28 . 1.391(3) ?
C27 C32 . 1.404(3) ?
C28 C29 . 1.392(3) ?
C28 H28A . 0.9300 ?
C29 C30 . 1.380(4) ?
C29 H29A . 0.9300 ?
C30 C31 . 1.381(3) ?
C31 C32 . 1.376(3) ?
C31 H31A . 0.9300 ?
C32 H32A . 0.9300 ?

loop_
_geom_hbond_atom_site_label_D
_geom_hbond_atom_site_label_H
_geom_hbond_atom_site_label_A
_geom_hbond_site_symmetry_A
_geom_hbond_distance_DH
_geom_hbond_distance_HA
_geom_hbond_distance_DA
_geom_hbond_angle_DHA
_geom_hbond_publ_flag
O2 H1O2 N2 . 0.86(5) 1.97(5) 2.623(3) 133(5) yes
C1 H1A O3 3_776 0.9300 2.4400 3.305(3) 155.00 yes
C22 H22A O3 . 0.9700 2.5100 3.186(3) 126.00 yes
C23 H23A O2 2_756 0.9700 2.5900 3.506(3) 158.00 yes

loop_
_geom_torsion_atom_site_label_1
_geom_torsion_atom_site_label_2
_geom_torsion_atom_site_label_3
_geom_torsion_atom_site_label_4
_geom_torsion_site_symmetry_1
_geom_torsion_site_symmetry_2
_geom_torsion_site_symmetry_3
_geom_torsion_site_symmetry_4
_geom_torsion
_geom_torsion_publ_flag
C6 C1 C2 C3 . . . . -0.7(4) ?
C1 C2 C3 C4 . . . . 2.1(4) ?
C1 C2 C3 Cl1 . . . . -179.90(18) ?
C2 C3 C4 C5 . . . . -0.6(3) ?
Cl1 C3 C4 C5 . . . . -178.64(17) ?
C3 C4 C5 C6 . . . . -2.3(3) ?
C2 C1 C6 C5 . . . . -2.1(3) ?
C2 C1 C6 C7 . . . . 178.8(2) ?
C4 C5 C6 C1 . . . . 3.6(3) ?
C4 C5 C6 C7 . . . . -177.36(19) ?
C1 C6 C7 C8 . . . . -146.5(2) ?
C5 C6 C7 C8 . . . . 34.5(3) ?
C6 C7 C8 C9 . . . . 176.88(19) ?
C6 C7 C8 C12 . . . . 3.3(3) ?
C7 C8 C9 O1 . . . . 27.9(3) ?
C12 C8 C9 O1 . . . . -158.0(2) ?
C7 C8 C9 C10 . . . . -151.40(19) ?
C12 C8 C9 C10 . . . . 22.7(3) ?
O1 C9 C10 C26 . . . . 0.8(3) ?
C8 C9 C10 C26 . . . . -179.89(18) ?
O1 C9 C10 C11 . . . . 134.7(2) ?
C8 C9 C10 C11 . . . . -46.0(2) ?
O1 C9 C10 C13 . . . . -117.1(2) ?
C8 C9 C10 C13 . . . . 62.2(2) ?
C12 N1 C11 C10 . . . . -74.00(18) ?
C14 N1 C11 C10 . . . . 48.50(18) ?
C9 C10 C11 N1 . . . . 71.07(18) ?
C26 C10 C11 N1 . . . . -158.51(16) ?
C13 C10 C11 N1 . . . . -45.81(17) ?
C11 N1 C12 C8 . . . . 50.1(2) ?
C14 N1 C12 C8 . . . . -64.8(2) ?
C7 C8 C12 N1 . . . . 150.2(2) ?
C9 C8 C12 N1 . . . . -23.3(3) ?
C22 N2 C13 C21 . . . . -21.8(3) ?
C25 N2 C13 C21 . . . . 108.51(19) ?
C22 N2 C13 C10 . . . . -149.50(18) ?
C25 N2 C13 C10 . . . . -19.2(2) ?
C22 N2 C13 C14 . . . . 98.2(2) ?
C25 N2 C13 C14 . . . . -131.49(18) ?
C9 C10 C13 N2 . . . . 154.42(16) ?
C26 C10 C13 N2 . . . . 31.4(2) ?
C11 C10 C13 N2 . . . . -92.63(17) ?
C9 C10 C13 C21 . . . . 26.7(2) ?
C26 C10 C13 C21 . . . . -96.33(19) ?
C11 C10 C13 C21 . . . . 139.66(17) ?
C9 C10 C13 C14 . . . . -87.54(19) ?
C26 C10 C13 C14 . . . . 149.42(16) ?
C11 C10 C13 C14 . . . . 25.41(18) ?
C11 N1 C14 O2 . . . . 88.01(18) ?
C12 N1 C14 O2 . . . . -153.27(16) ?
C11 N1 C14 C15 . . . . -146.47(17) ?
C12 N1 C14 C15 . . . . -27.7(2) ?
C11 N1 C14 C13 . . . . -30.83(19) ?
C12 N1 C14 C13 . . . . 87.89(19) ?
N2 C13 C14 O2 . . . . -3.6(2) ?
C21 C13 C14 O2 . . . . 122.61(17) ?
C10 C13 C14 O2 . . . . -115.52(18) ?
N2 C13 C14 N1 . . . . 114.01(18) ?
C21 C13 C14 N1 . . . . -119.79(16) ?
C10 C13 C14 N1 . . . . 2.1(2) ?
N2 C13 C14 C15 . . . . -123.83(18) ?
C21 C13 C14 C15 . . . . 2.37(18) ?
C10 C13 C14 C15 . . . . 124.24(16) ?
O2 C14 C15 C20 . . . . -121.38(18) ?
N1 C14 C15 C20 . . . . 114.48(19) ?
C13 C14 C15 C20 . . . . -1.6(2) ?
O2 C14 C15 C16 . . . . 59.9(3) ?
N1 C14 C15 C16 . . . . -64.2(3) ?
C13 C14 C15 C16 . . . . 179.6(2) ?
C20 C15 C16 C17 . . . . 0.1(3) ?
C14 C15 C16 C17 . . . . 178.8(2) ?
C15 C16 C17 C18 . . . . 0.3(3) ?
C16 C17 C18 C19 . . . . -0.6(4) ?
C17 C18 C19 C20 . . . . 0.5(3) ?
C18 C19 C20 C15 . . . . 0.0(3) ?
C18 C19 C20 C21 . . . . -179.2(2) ?
C16 C15 C20 C19 . . . . -0.3(3) ?
C14 C15 C20 C19 . . . . -179.13(18) ?
C16 C15 C20 C21 . . . . 179.02(18) ?
C14 C15 C20 C21 . . . . 0.2(2) ?
C19 C20 C21 O3 . . . . 0.8(3) ?
C15 C20 C21 O3 . . . . -178.47(19) ?
C19 C20 C21 C13 . . . . -179.31(19) ?
C15 C20 C21 C13 . . . . 1.4(2) ?
N2 C13 C21 O3 . . . . -58.2(3) ?
C10 C13 C21 O3 . . . . 63.4(3) ?
C14 C13 C21 O3 . . . . 177.57(18) ?
N2 C13 C21 C20 . . . . 121.89(17) ?
C10 C13 C21 C20 . . . . -116.49(17) ?
C14 C13 C21 C20 . . . . -2.35(19) ?
C13 N2 C22 C23 . . . . 144.02(19) ?
C25 N2 C22 C23 . . . . 13.2(2) ?
N2 C22 C23 C24 . . . . -33.2(2) ?
C22 C23 C24 C25 . . . . 40.6(2) ?
C13 N2 C25 C24 . . . . -123.78(18) ?
C22 N2 C25 C24 . . . . 12.2(2) ?
C13 N2 C25 C26 . . . . -0.3(2) ?
C22 N2 C25 C26 . . . . 135.68(18) ?
C23 C24 C25 N2 . . . . -32.7(2) ?
C23 C24 C25 C26 . . . . -149.45(19) ?
C9 C10 C26 C27 . . . . 78.5(2) ?
C11 C10 C26 C27 . . . . -49.1(2) ?
C13 C10 C26 C27 . . . . -159.14(17) ?
C9 C10 C26 C25 . . . . -153.81(18) ?
C11 C10 C26 C25 . . . . 78.6(2) ?
C13 C10 C26 C25 . . . . -31.4(2) ?
N2 C25 C26 C27 . . . . 148.12(18) ?
C24 C25 C26 C27 . . . . -96.2(2) ?
N2 C25 C26 C10 . . . . 20.1(2) ?
C24 C25 C26 C10 . . . . 135.8(2) ?
C10 C26 C27 C28 . . . . -108.6(2) ?
C25 C26 C27 C28 . . . . 129.7(2) ?
C10 C26 C27 C32 . . . . 70.1(3) ?
C25 C26 C27 C32 . . . . -51.6(3) ?
C32 C27 C28 C29 . . . . 0.4(3) ?
C26 C27 C28 C29 . . . . 179.10(19) ?
C27 C28 C29 C30 . . . . -0.9(3) ?
C28 C29 C30 C31 . . . . 0.9(3) ?
C28 C29 C30 Cl2 . . . . -178.67(17) ?
C29 C30 C31 C32 . . . . -0.4(4) ?
Cl2 C30 C31 C32 . . . . 179.21(19) ?
C30 C31 C32 C27 . . . . -0.2(4) ?
C28 C27 C32 C31 . . . . 0.2(3) ?
C26 C27 C32 C31 . . . . -178.5(2) ?
